data_7122954
loop_
_publ_author_name
'Jia, Jia-Ge'
'Feng, Jian-Shen'
'Huang, Xin-Da'
'Bao, Song-Song'
'Zheng, Li-Min'

_publ_section_title
;
 Homochiral Iron(II)-based metal-organic nanotubes: metamagnetism and
 selective nitric oxide adsorption in confined channel
;
_journal_name_full 'Chemical Communications'
_journal_paper_doi 10.1039/C9CC00506D
_journal_year 2019
_chemical_absolute_configuration rm
_chemical_formula_moiety 'C9 H16 Fe N O5 P'
_chemical_formula_sum 'C9 H16 Fe N O5 P'
_chemical_formula_weight 305.05
_chemical_name_systematic
;
 ?
;
_space_group_crystal_system hexagonal
_space_group_IT_number 173
_space_group_name_Hall 'P 6c'
_space_group_name_H-M_alt 'P 63'
_symmetry_space_group_name_Hall 'P 6c'
_symmetry_space_group_name_H-M 'P 63'
_atom_sites_solution_hydrogens mixed
_audit_creation_method SHELXL-2013
_audit_update_record
;
2018-10-24 deposited with the CCDC.
2019-01-31 downloaded from the CCDC.
;
_cell_angle_alpha 90
_cell_angle_beta 90
_cell_angle_gamma 120
_cell_formula_units_Z 6
_cell_length_a 18.3354(4)
_cell_length_b 18.3354(4)
_cell_length_c 6.1492(3)
_cell_measurement_reflns_used 3216
_cell_measurement_temperature 123(2)
_cell_measurement_theta_max 27.537
_cell_measurement_theta_min 2.221
_cell_volume 1790.32(10)
_computing_cell_refinement SMART
_computing_data_collection 'SMART (Bruker, 2000)'
_computing_data_reduction 'SAINT (Bruker, 2000)'
_computing_molecular_graphics SHELXTL
_computing_publication_material SHELXTL
_computing_structure_refinement 'SHELXL-2013 (Sheldrick, 2013)'
_computing_structure_solution 'SHELXTL (Bruker, 2000)'
_diffrn_ambient_temperature 123(2)
_diffrn_measured_fraction_theta_full 0.995
_diffrn_measured_fraction_theta_max 0.995
_diffrn_measurement_device_type 'Bruker APEX DUO'
_diffrn_radiation_type MoK\a
_diffrn_radiation_wavelength 0.71073
_diffrn_reflns_av_R_equivalents 0.1255
_diffrn_reflns_av_unetI/netI 0.0994
_diffrn_reflns_Laue_measured_fraction_full 0.995
_diffrn_reflns_Laue_measured_fraction_max 0.995
_diffrn_reflns_limit_h_max 24
_diffrn_reflns_limit_h_min -24
_diffrn_reflns_limit_k_max 24
_diffrn_reflns_limit_k_min -24
_diffrn_reflns_limit_l_max 4
_diffrn_reflns_limit_l_min -8
_diffrn_reflns_number 15697
_diffrn_reflns_point_group_measured_fraction_full 0.835
_diffrn_reflns_point_group_measured_fraction_max 0.819
_diffrn_reflns_theta_full 25.242
_diffrn_reflns_theta_max 28.194
_diffrn_reflns_theta_min 2.221
_exptl_absorpt_coefficient_mu 1.406
_exptl_absorpt_correction_T_max 0.896
_exptl_absorpt_correction_T_min 0.723
_exptl_absorpt_correction_type multi-scan
_exptl_absorpt_process_details '(SADABS; Bruker, 2000)'
_exptl_crystal_colour Colourless
_exptl_crystal_density_diffrn 1.698
_exptl_crystal_description Prism
_exptl_crystal_F_000 948
_exptl_crystal_size_max 0.200
_exptl_crystal_size_mid 0.100
_exptl_crystal_size_min 0.080
_refine_diff_density_max 0.704
_refine_diff_density_min -0.796
_refine_diff_density_rms 0.135
_refine_ls_abs_structure_details
;
 Classical Flack method preferred over Parsons because s.u. lower.
;
_refine_ls_abs_structure_Flack 0.04(5)
_refine_ls_extinction_method none
_refine_ls_goodness_of_fit_ref 1.001
_refine_ls_hydrogen_treatment constr
_refine_ls_matrix_type full
_refine_ls_number_parameters 155
_refine_ls_number_reflns 2410
_refine_ls_number_restraints 1
_refine_ls_restrained_S_all 1.001
_refine_ls_R_factor_all 0.0832
_refine_ls_R_factor_gt 0.0635
_refine_ls_shift/su_max 0.000
_refine_ls_shift/su_mean 0.000
_refine_ls_structure_factor_coef Fsqd
_refine_ls_weighting_details 'w=1/[\s^2^(Fo^2^)+(0.0893P)^2^+4.2752P] where P=(Fo^2^+2Fc^2^)/3'
_refine_ls_weighting_scheme calc
_refine_ls_wR_factor_gt 0.1573
_refine_ls_wR_factor_ref 0.1699
_reflns_Friedel_coverage 0.507
_reflns_Friedel_fraction_full 0.638
_reflns_Friedel_fraction_max 0.607
_reflns_number_gt 1929
_reflns_number_total 2410
_reflns_threshold_expression 'I > 2\s(I)'
_cod_data_source_file c9cc00506d2.cif
_cod_data_source_block 2
_cod_original_cell_volume 1790.32(12)
_cod_database_code 7122954
_shelx_space_group_comment
;
The symmetry employed for this shelxl refinement is uniquely defined
by the following loop, which should always be used as a source of
symmetry information in preference to the above space-group names.
They are only intended as comments.
;
_shelx_estimated_absorpt_t_min 0.766
_shelx_estimated_absorpt_t_max 0.896
_shelxl_version_number 2013-4

loop_
_space_group_symop_operation_xyz
'x, y, z'
'-y, x-y, z'
'-x+y, -x, z'
'-x, -y, z+1/2'
'y, -x+y, z+1/2'
'x-y, x, z+1/2'

loop_
_atom_site_label
_atom_site_type_symbol
_atom_site_fract_x
_atom_site_fract_y
_atom_site_fract_z
_atom_site_U_iso_or_equiv
_atom_site_adp_type
_atom_site_occupancy
_atom_site_site_symmetry_order
_atom_site_calc_flag
_atom_site_refinement_flags_posn
_atom_site_refinement_flags_adp
Fe1 Fe 0.24230(6) 0.17041(6) 1.09783(19) 0.0140(3) Uani 1 1 d . .
P1 P 0.24480(11) 0.22312(11) 0.6151(3) 0.0147(4) Uani 1 1 d . .
C1 C 0.3413(5) 0.2989(5) 0.7514(13) 0.0164(15) Uani 1 1 d . .
H1A H 0.3871 0.3269 0.6432 0.020 Uiso 1 1 calc R U
H1B H 0.3328 0.3426 0.8222 0.020 Uiso 1 1 calc R U
C2 C 0.4394(5) 0.3148(5) 1.0527(12) 0.0186(16) Uani 1 1 d . .
H2 H 0.4201 0.3432 1.1583 0.022 Uiso 1 1 calc R U
C3 C 0.4681(6) 0.2619(6) 1.1835(15) 0.0278(19) Uani 1 1 d . .
H3A H 0.4910 0.2366 1.0838 0.042 Uiso 1 1 calc R U
H3B H 0.4200 0.2173 1.2620 0.042 Uiso 1 1 calc R U
H3C H 0.5117 0.2982 1.2877 0.042 Uiso 1 1 calc R U
C4 C 0.5115(5) 0.3824(5) 0.9224(13) 0.0200(16) Uani 1 1 d . .
C5 C 0.5433(6) 0.3629(6) 0.7377(15) 0.029(2) Uani 1 1 d . .
H5 H 0.5198 0.3056 0.6960 0.035 Uiso 1 1 calc R U
C6 C 0.6071(5) 0.4237(5) 0.6155(19) 0.0290(18) Uani 1 1 d . .
H6 H 0.6260 0.4082 0.4890 0.035 Uiso 1 1 calc R U
C7 C 0.6448(6) 0.5084(6) 0.6751(16) 0.0273(19) Uani 1 1 d . .
H7 H 0.6887 0.5510 0.5899 0.033 Uiso 1 1 calc R U
C8 C 0.6164(6) 0.5287(6) 0.8618(16) 0.028(2) Uani 1 1 d . .
H8 H 0.6427 0.5858 0.9077 0.034 Uiso 1 1 calc R U
C9 C 0.5504(6) 0.4673(6) 0.9829(15) 0.0259(18) Uani 1 1 d . .
H9 H 0.5313 0.4831 1.1084 0.031 Uiso 1 1 calc R U
N1 N 0.3656(4) 0.2558(4) 0.9182(11) 0.0165(13) Uani 1 1 d . .
H1C H 0.3818 0.2185 0.8387 0.020 Uiso 1 1 calc R U
O1 O 0.2721(4) 0.1896(4) 0.4209(9) 0.0189(12) Uani 1 1 d . .
O2 O 0.1982(3) 0.2686(3) 0.5468(8) 0.0168(11) Uani 1 1 d . .
O3 O 0.1957(3) 0.1528(3) 0.7826(9) 0.0152(11) Uani 1 1 d . .
O1W O 0.2260(3) 0.2833(3) 1.1151(11) 0.0169(10) Uani 1 1 d . .
H1WA H 0.1850 0.2760 1.0382 0.025 Uiso 1 1 d R U
H1WB H 0.2139 0.2806 1.2463 0.025 Uiso 1 1 d R U
O2W O 0.1095(4) 0.0937(4) 1.1872(11) 0.0250(14) Uani 1 1 d . .
H2WA H 0.0919 0.0483 1.2562 0.038 Uiso 1 1 d R U
H2WB H 0.0871 0.1212 1.2345 0.038 Uiso 1 1 d R U

loop_
_atom_site_aniso_label
_atom_site_aniso_U_11
_atom_site_aniso_U_22
_atom_site_aniso_U_33
_atom_site_aniso_U_23
_atom_site_aniso_U_13
_atom_site_aniso_U_12
Fe1 0.0211(5) 0.0198(5) 0.0014(5) -0.0006(5) -0.0002(5) 0.0103(4)
P1 0.0210(8) 0.0219(8) 0.0022(8) 0.0004(8) 0.0002(8) 0.0115(7)
C1 0.024(4) 0.022(4) 0.006(3) 0.005(3) 0.001(3) 0.013(3)
C2 0.021(4) 0.027(4) 0.007(4) -0.004(3) -0.003(3) 0.012(3)
C3 0.027(4) 0.039(5) 0.011(4) 0.005(4) -0.005(3) 0.013(4)
C4 0.020(4) 0.028(4) 0.010(4) -0.003(3) -0.001(3) 0.011(3)
C5 0.033(5) 0.027(4) 0.020(5) -0.009(4) 0.007(4) 0.010(4)
C6 0.025(4) 0.031(4) 0.023(4) -0.010(5) 0.005(4) 0.008(3)
C7 0.023(4) 0.032(5) 0.021(4) 0.005(3) 0.004(3) 0.009(4)
C8 0.035(5) 0.022(4) 0.026(5) -0.002(4) -0.005(4) 0.013(4)
C9 0.030(5) 0.031(5) 0.018(4) -0.004(4) 0.000(4) 0.017(4)
N1 0.021(3) 0.024(3) 0.003(3) 0.001(2) -0.002(2) 0.010(3)
O1 0.025(3) 0.031(3) 0.004(3) 0.000(2) 0.001(2) 0.016(2)
O2 0.024(3) 0.027(3) 0.003(3) -0.0004(19) 0.0001(19) 0.015(2)
O3 0.021(3) 0.022(3) 0.002(3) 0.0013(19) 0.0009(19) 0.010(2)
O1W 0.021(2) 0.022(2) 0.005(2) 0.000(3) 0.000(3) 0.0091(19)
O2W 0.026(3) 0.021(3) 0.025(3) -0.002(2) 0.006(2) 0.010(2)

loop_
_atom_type_symbol
_atom_type_description
_atom_type_scat_dispersion_real
_atom_type_scat_dispersion_imag
_atom_type_scat_source
C C 0.0033 0.0016 'International Tables Vol C Tables 4.2.6.8 and 6.1.1.4'
H H 0.0000 0.0000 'International Tables Vol C Tables 4.2.6.8 and 6.1.1.4'
N N 0.0061 0.0033 'International Tables Vol C Tables 4.2.6.8 and 6.1.1.4'
O O 0.0106 0.0060 'International Tables Vol C Tables 4.2.6.8 and 6.1.1.4'
P P 0.1023 0.0942 'International Tables Vol C Tables 4.2.6.8 and 6.1.1.4'
Fe Fe 0.3463 0.8444 'International Tables Vol C Tables 4.2.6.8 and 6.1.1.4'

loop_
_geom_angle_atom_site_label_1
_geom_angle_atom_site_label_2
_geom_angle_atom_site_label_3
_geom_angle
_geom_angle_site_symmetry_1
_geom_angle_site_symmetry_3
O1 Fe1 O3 171.0(2) 1_556 .
O1 Fe1 O2 97.7(2) 1_556 5
O3 Fe1 O2 88.9(2) . 5
O1 Fe1 O2W 89.0(3) 1_556 .
O3 Fe1 O2W 84.0(2) . .
O2 Fe1 O2W 98.1(2) 5 .
O1 Fe1 O1W 86.7(2) 1_556 .
O3 Fe1 O1W 87.3(2) . .
O2 Fe1 O1W 172.6(2) 5 .
O2W Fe1 O1W 87.8(2) . .
O1 Fe1 N1 105.3(2) 1_556 .
O3 Fe1 N1 81.1(2) . .
O2 Fe1 N1 87.0(2) 5 .
O2W Fe1 N1 164.1(2) . .
O1W Fe1 N1 86.1(2) . .
O2 P1 O1 112.9(3) . .
O2 P1 O3 113.0(3) . .
O1 P1 O3 110.8(3) . .
O2 P1 C1 107.9(3) . .
O1 P1 C1 106.1(4) . .
O3 P1 C1 105.6(3) . .
N1 C1 P1 110.3(5) . .
N1 C1 H1A 109.6 . .
P1 C1 H1A 109.6 . .
N1 C1 H1B 109.6 . .
P1 C1 H1B 109.6 . .
H1A C1 H1B 108.1 . .
N1 C2 C4 113.9(6) . .
N1 C2 C3 107.7(7) . .
C4 C2 C3 110.9(7) . .
N1 C2 H2 108.0 . .
C4 C2 H2 108.0 . .
C3 C2 H2 108.0 . .
C2 C3 H3A 109.5 . .
C2 C3 H3B 109.5 . .
H3A C3 H3B 109.5 . .
C2 C3 H3C 109.5 . .
H3A C3 H3C 109.5 . .
H3B C3 H3C 109.5 . .
C9 C4 C5 117.0(8) . .
C9 C4 C2 121.3(8) . .
C5 C4 C2 121.7(8) . .
C6 C5 C4 122.1(8) . .
C6 C5 H5 118.9 . .
C4 C5 H5 118.9 . .
C5 C6 C7 120.5(9) . .
C5 C6 H6 119.7 . .
C7 C6 H6 119.7 . .
C8 C7 C6 118.2(9) . .
C8 C7 H7 120.9 . .
C6 C7 H7 120.9 . .
C7 C8 C9 121.3(8) . .
C7 C8 H8 119.3 . .
C9 C8 H8 119.3 . .
C8 C9 C4 120.8(8) . .
C8 C9 H9 119.6 . .
C4 C9 H9 119.6 . .
C2 N1 C1 113.6(6) . .
C2 N1 Fe1 117.1(5) . .
C1 N1 Fe1 103.8(4) . .
C2 N1 H1C 107.3 . .
C1 N1 H1C 107.3 . .
Fe1 N1 H1C 107.3 . .
P1 O1 Fe1 135.4(3) . 1_554
P1 O2 Fe1 132.7(3) . 6_554
P1 O3 Fe1 118.1(3) . .
Fe1 O1W H1WA 110.4 . .
Fe1 O1W H1WB 98.4 . .
H1WA O1W H1WB 110.1 . .
Fe1 O2W H2WA 120.9 . .
Fe1 O2W H2WB 114.8 . .
H2WA O2W H2WB 110.9 . .

loop_
_geom_bond_atom_site_label_1
_geom_bond_atom_site_label_2
_geom_bond_distance
_geom_bond_site_symmetry_2
Fe1 O1 2.044(6) 1_556
Fe1 O3 2.077(5) .
Fe1 O2 2.139(5) 5
Fe1 O2W 2.188(6) .
Fe1 O1W 2.237(5) .
Fe1 N1 2.290(7) .
P1 O2 1.521(5) .
P1 O1 1.537(6) .
P1 O3 1.541(6) .
P1 C1 1.818(8) .
C1 N1 1.493(10) .
C1 H1A 0.9900 .
C1 H1B 0.9900 .
C2 N1 1.490(10) .
C2 C4 1.513(11) .
C2 C3 1.543(12) .
C2 H2 1.0000 .
C3 H3A 0.9800 .
C3 H3B 0.9800 .
C3 H3C 0.9800 .
C4 C9 1.401(12) .
C4 C5 1.403(11) .
C5 C6 1.368(13) .
C5 H5 0.9500 .
C6 C7 1.397(12) .
C6 H6 0.9500 .
C7 C8 1.386(13) .
C7 H7 0.9500 .
C8 C9 1.388(13) .
C8 H8 0.9500 .
C9 H9 0.9500 .
N1 H1C 1.0000 .
O1 Fe1 2.044(6) 1_554
O2 Fe1 2.139(5) 6_554
O1W H1WA 0.8408 .
O1W H1WB 0.8317 .
O2W H2WA 0.8418 .
O2W H2WB 0.8438 .

loop_
_geom_torsion_atom_site_label_1
_geom_torsion_atom_site_label_2
_geom_torsion_atom_site_label_3
_geom_torsion_atom_site_label_4
_geom_torsion
_geom_torsion_site_symmetry_4
O2 P1 C1 N1 149.8(5) .
O1 P1 C1 N1 -88.9(6) .
O3 P1 C1 N1 28.8(6) .
N1 C2 C4 C9 131.4(8) .
C3 C2 C4 C9 -106.9(9) .
N1 C2 C4 C5 -49.5(11) .
C3 C2 C4 C5 72.2(10) .
C9 C4 C5 C6 -2.6(14) .
C2 C4 C5 C6 178.3(9) .
C4 C5 C6 C7 1.8(16) .
C5 C6 C7 C8 0.7(15) .
C6 C7 C8 C9 -2.3(14) .
C7 C8 C9 C4 1.5(15) .
C5 C4 C9 C8 1.0(14) .
C2 C4 C9 C8 -179.9(8) .
C4 C2 N1 C1 -45.4(9) .
C3 C2 N1 C1 -168.8(7) .
C4 C2 N1 Fe1 -166.5(5) .
C3 C2 N1 Fe1 70.1(7) .
P1 C1 N1 C2 -174.2(5) .
P1 C1 N1 Fe1 -45.9(6) .
O2 P1 O1 Fe1 -14.7(6) 1_554
O3 P1 O1 Fe1 113.2(5) 1_554
C1 P1 O1 Fe1 -132.6(5) 1_554
O1 P1 O2 Fe1 115.6(4) 6_554
O3 P1 O2 Fe1 -11.2(5) 6_554
C1 P1 O2 Fe1 -127.5(4) 6_554
O2 P1 O3 Fe1 -110.8(4) .
O1 P1 O3 Fe1 121.3(4) .
C1 P1 O3 Fe1 6.9(4) .
